data_2014560
loop_
_publ_author_name
'Luo, Jun'
'Liu, Bao-Shu'
'Zhou, Xi-Geng'
'Weng, Lin-Hong'
'Li, Yan-Rong'
'Wu, Hui-Xia'

_publ_section_title
;<i>catena</i>-Poly[[bis(quinoxaline-\k<i>N</i>)cobalt(II)]-di-\m-dicyanamido-\k^2^<i>N</i>^1^:<i>N</i>^5^]
 and
 <i>catena</i>-poly[[bis(quinoxaline-\k<i>N</i>)copper(II)]-di-\m-dicyanamido-\k^2^<i>N</i>^1^:<i>N</i>^5^]
;
_journal_issue 10
_journal_name_full 'Acta Crystallographica Section C'
_journal_page_first m520
_journal_page_last m522
_journal_paper_doi 10.1107/S0108270104020657
_journal_volume 60
_journal_year 2004
_chemical_formula_iupac '[Cu (C2 N3)2 (C8 H6 N2)~2~]'
_chemical_formula_moiety 'C20 H12 Cu N10'
_chemical_formula_sum 'C20 H12 Cu N10'
_chemical_formula_weight 455.94
_chemical_name_systematic catena-poly[[bis(quinoxaline-\kN)copper(II)]-di-(\m-dicyanamide-\k^2^N^1^:N^5^)]
_space_group_IT_number 15
_symmetry_cell_setting monoclinic
_symmetry_space_group_name_Hall '-C 2yc'
_symmetry_space_group_name_H-M 'C 1 2/c 1'
_atom_sites_solution_hydrogens geom
_atom_sites_solution_primary direct
_atom_sites_solution_secondary difmap
_cell_angle_alpha 90.00
_cell_angle_beta 102.730(4)
_cell_angle_gamma 90.00
_cell_formula_units_Z 4
_cell_length_a 18.205(4)
_cell_length_b 7.2185(16)
_cell_length_c 14.766(3)
_cell_measurement_reflns_used 775
_cell_measurement_temperature 293(2)
_cell_measurement_theta_max 20.738
_cell_measurement_theta_min 2.829
_cell_volume 1892.7(7)
_computing_cell_refinement 'SAINT (Bruker, 2000)'
_computing_data_collection 'SMART APEX (Bruker, 2000)'
_computing_data_reduction SAINT
_computing_molecular_graphics 'SHELXTL (Sheldrick, 2000)'
_computing_publication_material SHELXTL
_computing_structure_refinement 'SHELXL97 (Sheldrick, 1997)'
_computing_structure_solution 'SHELXS97 (Sheldrick, 1997)'
_diffrn_ambient_temperature 293(2)
_diffrn_detector_area_resol_mean 0
_diffrn_measured_fraction_theta_full 0.994
_diffrn_measured_fraction_theta_max 0.994
_diffrn_measurement_device_type 'Bruker SMART APEX CCD area-detector'
_diffrn_measurement_method '\f and \w'
_diffrn_radiation_monochromator graphite
_diffrn_radiation_source 'fine-focus sealed tube'
_diffrn_radiation_type MoK\a
_diffrn_radiation_wavelength 0.71073
_diffrn_reflns_av_R_equivalents 0.0370
_diffrn_reflns_av_sigmaI/netI 0.0588
_diffrn_reflns_limit_h_max 22
_diffrn_reflns_limit_h_min -16
_diffrn_reflns_limit_k_max 8
_diffrn_reflns_limit_k_min -8
_diffrn_reflns_limit_l_max 18
_diffrn_reflns_limit_l_min -18
_diffrn_reflns_number 4189
_diffrn_reflns_theta_full 26.00
_diffrn_reflns_theta_max 26.00
_diffrn_reflns_theta_min 2.29
_diffrn_standards_decay_% 2.75
_diffrn_standards_interval_count 0
_diffrn_standards_interval_time 0
_diffrn_standards_number 0
_exptl_absorpt_coefficient_mu 1.186
_exptl_absorpt_correction_T_max 0.9431
_exptl_absorpt_correction_T_min 0.8906
_exptl_absorpt_correction_type multi-scan
_exptl_absorpt_process_details '(SADABS; Sheldrick, 1996)'
_exptl_crystal_colour green
_exptl_crystal_density_diffrn 1.600
_exptl_crystal_density_meas ?
_exptl_crystal_density_method 'not measured'
_exptl_crystal_description block
_exptl_crystal_F_000 924
_exptl_crystal_size_max 0.10
_exptl_crystal_size_mid 0.10
_exptl_crystal_size_min 0.05
_refine_diff_density_max 0.268
_refine_diff_density_min -0.217
_refine_ls_extinction_method none
_refine_ls_goodness_of_fit_ref 1.029
_refine_ls_hydrogen_treatment constr
_refine_ls_matrix_type full
_refine_ls_number_parameters 141
_refine_ls_number_reflns 1843
_refine_ls_number_restraints 0
_refine_ls_restrained_S_all 1.029
_refine_ls_R_factor_all 0.0657
_refine_ls_R_factor_gt 0.0406
_refine_ls_shift/su_max 0.000
_refine_ls_shift/su_mean 0.000
_refine_ls_structure_factor_coef Fsqd
_refine_ls_weighting_details 'calc w = 1/[\s^2^(Fo^2^)+(0.0355P)^2^+0.8836P] where P=(Fo^2^+2Fc^2^)/3'
_refine_ls_weighting_scheme calc
_refine_ls_wR_factor_gt 0.0884
_refine_ls_wR_factor_ref 0.0980
_reflns_number_gt 1328
_reflns_number_total 1843
_reflns_threshold_expression I>2\s(I)
_cod_data_source_file sq1171.cif
_cod_data_source_block II
_cod_depositor_comments
;
The following automatic conversions were performed:
'_symmetry_cell_setting' value 'Monoclinic' changed to 'monoclinic'
according to '/home/saulius/struct/CIF-dictionaries/cif_core.dic'
dictionary named 'cif_core.dic' version 2.4.1 from
2010-06-29.

'_geom_bond_publ_flag' value 'Y' changed to 'y' according to
'/home/saulius/struct/CIF-dictionaries/cif_core.dic' dictionary named
'cif_core.dic' version 2.4.1 from 2010-06-29 (3
times).

'_geom_bond_publ_flag' value 'N' changed to 'n' according to
'/home/saulius/struct/CIF-dictionaries/cif_core.dic' dictionary named
'cif_core.dic' version 2.4.1 from 2010-06-29 (25 times).

Automatic conversion script
Id: cif_fix_enum 1527 2010-12-29 10:47:43Z saulius 

The following automatic conversions were performed:

'_symmetry_cell_setting' value 'Monoclinic' changed to 'monoclinic'
according to /home/saulius/struct/CIF-dictionaries/cif_core.dic
dictionary named 'cif_core.dic' version 2.4.1 from
2010-06-29.

'_geom_bond_publ_flag' value 'Y' changed to 'y'
according to /home/saulius/struct/CIF-dictionaries/cif_core.dic
dictionary named 'cif_core.dic' version 2.4.1 from 2010-06-29 (3
times).

'_geom_bond_publ_flag' value 'N' changed to 'n' according to
/home/saulius/struct/CIF-dictionaries/cif_core.dic dictionary named
'cif_core.dic' version 2.4.1 from 2010-06-29 (25
times).

'_geom_angle_publ_flag' value 'Y' changed to 'y' according
to /home/saulius/struct/CIF-dictionaries/cif_core.dic dictionary
named 'cif_core.dic' version 2.4.1 from 2010-06-29 (9
times).

'_geom_angle_publ_flag' value 'N' changed to 'n' according
to /home/saulius/struct/CIF-dictionaries/cif_core.dic dictionary
named 'cif_core.dic' version 2.4.1 from 2010-06-29 (39 times).

Automatic conversion script
Id: cif_fix_values 1715 2011-07-08 13:25:40Z adriana 

The following automatic conversions were performed:

'_exptl_crystal_density_meas' value 'not measured' was changed to '?'
- the value is perceived as not measured.

Automatic conversion script
Id: cif_fix_values 3008 2015-01-20 13:52:24Z robertas 
;
_cod_original_sg_symbol_H-M 'C 2/c'
_cod_database_code 2014560
_cod_database_fobs_code 2014560

loop_
_symmetry_equiv_pos_as_xyz
'x, y, z'
'-x, y, -z+1/2'
'x+1/2, y+1/2, z'
'-x+1/2, y+1/2, -z+1/2'
'-x, -y, -z'
'x, -y, z-1/2'
'-x+1/2, -y+1/2, -z'
'x+1/2, -y+1/2, z-1/2'

loop_
_atom_site_label
_atom_site_fract_x
_atom_site_fract_y
_atom_site_fract_z
_atom_site_U_iso_or_equiv
_atom_site_adp_type
_atom_site_calc_flag
_atom_site_refinement_flags
_atom_site_occupancy
_atom_site_disorder_assembly
_atom_site_disorder_group
_atom_site_type_symbol
Cu1 0.0000 0.38666(6) 0.2500 0.0417(2) Uani d S 1 . . Cu
N1 0.12330(14) 0.3819(3) 0.20479(16) 0.0445(6) Uani d . 1 . . N
N2 0.25147(17) 0.3724(4) 0.12576(18) 0.0609(8) Uani d . 1 . . N
N3 -0.03098(15) 0.5876(3) 0.15554(18) 0.0487(7) Uani d . 1 . . N
N4 -0.04521(16) 0.8871(3) 0.07737(16) 0.0524(7) Uani d . 1 . . N
N5 -0.03213(15) 1.1869(4) 0.15542(17) 0.0476(7) Uani d . 1 . . N
C1 0.19513(17) 0.3825(4) 0.25919(19) 0.0397(7) Uani d . 1 . . C
C2 0.20550(18) 0.3885(4) 0.35657(19) 0.0497(8) Uani d . 1 . . C
H2 0.1641 0.3892 0.3839 0.060 Uiso calc R 1 . . H
C3 0.27632(19) 0.3932(5) 0.4102(2) 0.0566(9) Uani d . 1 . . C
H3 0.2831 0.3985 0.4745 0.068 Uiso calc R 1 . . H
C4 0.3390(2) 0.3902(5) 0.3707(2) 0.0623(10) Uani d . 1 . . C
H4 0.3870 0.3934 0.4088 0.075 Uiso calc R 1 . . H
C5 0.3307(2) 0.3826(5) 0.2774(2) 0.0613(10) Uani d . 1 . . C
H5 0.3730 0.3797 0.2517 0.074 Uiso calc R 1 . . H
C6 0.25879(18) 0.3790(4) 0.2196(2) 0.0463(8) Uani d . 1 . . C
C7 0.1829(2) 0.3693(5) 0.0764(2) 0.0612(10) Uani d . 1 . . C
H7 0.1757 0.3625 0.0122 0.073 Uiso calc R 1 . . H
C8 0.11951(19) 0.3756(4) 0.1152(2) 0.0516(8) Uani d . 1 . . C
H8 0.0722 0.3754 0.0753 0.062 Uiso calc R 1 . . H
C9 -0.03709(16) 0.7317(4) 0.12296(19) 0.0374(7) Uani d . 1 . . C
C10 -0.03790(16) 1.0439(4) 0.12180(19) 0.0374(7) Uani d . 1 . . C

loop_
_atom_site_aniso_label
_atom_site_aniso_U_11
_atom_site_aniso_U_22
_atom_site_aniso_U_33
_atom_site_aniso_U_12
_atom_site_aniso_U_13
_atom_site_aniso_U_23
Cu1 0.0598(4) 0.0257(3) 0.0368(3) 0.000 0.0046(2) 0.000
N1 0.0568(17) 0.0410(15) 0.0354(13) -0.0041(13) 0.0098(12) -0.0036(11)
N2 0.068(2) 0.076(2) 0.0426(15) -0.0121(17) 0.0192(15) -0.0045(15)
N3 0.0617(18) 0.0347(16) 0.0474(15) 0.0000(12) 0.0070(13) 0.0007(12)
N4 0.086(2) 0.0349(15) 0.0322(13) -0.0042(14) 0.0037(13) 0.0015(12)
N5 0.0611(19) 0.0340(15) 0.0472(16) -0.0039(13) 0.0109(13) -0.0027(12)
C1 0.0502(19) 0.0297(16) 0.0381(15) 0.0002(15) 0.0075(14) -0.0026(13)
C2 0.051(2) 0.059(2) 0.0396(17) 0.0018(17) 0.0116(15) -0.0050(16)
C3 0.060(2) 0.068(2) 0.0388(17) 0.0009(19) 0.0034(16) -0.0046(17)
C4 0.047(2) 0.077(3) 0.060(2) -0.0013(19) 0.0046(17) -0.010(2)
C5 0.051(2) 0.078(3) 0.059(2) -0.005(2) 0.0190(18) -0.014(2)
C6 0.057(2) 0.0408(18) 0.0428(17) -0.0056(17) 0.0150(15) -0.0021(15)
C7 0.077(3) 0.071(3) 0.0370(17) -0.015(2) 0.0159(18) -0.0042(17)
C8 0.060(2) 0.049(2) 0.0425(17) -0.0084(17) 0.0048(16) -0.0055(15)
C9 0.0399(19) 0.0390(18) 0.0318(16) -0.0038(14) 0.0047(13) -0.0063(13)
C10 0.0412(19) 0.0392(17) 0.0304(16) -0.0013(14) 0.0049(14) 0.0078(13)

loop_
_atom_type_symbol
_atom_type_description
_atom_type_scat_dispersion_real
_atom_type_scat_dispersion_imag
_atom_type_scat_source
C C 0.0033 0.0016 'International Tables Vol C Tables 4.2.6.8 and 6.1.1.4'
H H 0.0000 0.0000 'International Tables Vol C Tables 4.2.6.8 and 6.1.1.4'
N N 0.0061 0.0033 'International Tables Vol C Tables 4.2.6.8 and 6.1.1.4'
Cu Cu 0.3201 1.2651 'International Tables Vol C Tables 4.2.6.8 and 6.1.1.4'

loop_
_geom_angle_atom_site_label_1
_geom_angle_atom_site_label_2
_geom_angle_atom_site_label_3
_geom_angle_site_symmetry_1
_geom_angle_site_symmetry_3
_geom_angle
_geom_angle_publ_flag
N3 Cu1 N3 2 . 87.33(14) y
N5 Cu1 N3 1_545 2 179.37(11) n
N5 Cu1 N3 1_545 . 92.39(10) y
N5 Cu1 N3 2_545 2 92.39(10) n
N5 Cu1 N3 2_545 . 179.37(11) y
N5 Cu1 N5 1_545 2_545 87.90(15) y
N3 Cu1 N1 2 2 87.44(10) n
N3 Cu1 N1 . 2 93.72(10) y
N5 Cu1 N1 1_545 2 92.01(9) n
N5 Cu1 N1 2_545 2 86.84(9) n
N3 Cu1 N1 2 . 93.72(10) n
N3 Cu1 N1 . . 87.44(10) y
N5 Cu1 N1 1_545 . 86.84(9) y
N5 Cu1 N1 2_545 . 92.01(9) y
N1 Cu1 N1 . 2 178.40(11) y
C8 N1 C1 . . 114.9(3) n
C8 N1 Cu1 . . 115.0(2) n
C1 N1 Cu1 . . 130.04(18) n
C7 N2 C6 . . 115.9(3) n
C9 N3 Cu1 . . 159.9(2) n
C9 N4 C10 . . 120.2(2) n
C10 N5 Cu1 . 1_565 160.1(2) n
N1 C1 C2 . . 119.5(3) n
N1 C1 C6 . . 121.4(2) n
C6 C1 C2 . . 119.1(3) n
C3 C2 C1 . . 119.5(3) n
C3 C2 H2 . . 120.2 n
C1 C2 H2 . . 120.2 n
C2 C3 C4 . . 121.1(3) n
C2 C3 H3 . . 119.4 n
C4 C3 H3 . . 119.4 n
C5 C4 C3 . . 120.6(3) n
C5 C4 H4 . . 119.7 n
C3 C4 H4 . . 119.7 n
C4 C5 C6 . . 120.1(3) n
C4 C5 H5 . . 120.0 n
C6 C5 H5 . . 120.0 n
N2 C6 C5 . . 119.3(3) n
N2 C6 C1 . . 121.2(3) n
C5 C6 C1 . . 119.5(3) n
N2 C7 C8 . . 123.2(3) n
N2 C7 H7 . . 118.4 n
C8 C7 H7 . . 118.4 n
N1 C8 C7 . . 123.4(3) n
N1 C8 H8 . . 118.3 n
C7 C8 H8 . . 118.3 n
N3 C9 N4 . . 173.9(3) n
N5 C10 N4 . . 175.6(3) n

loop_
_geom_bond_atom_site_label_1
_geom_bond_atom_site_label_2
_geom_bond_site_symmetry_2
_geom_bond_distance
_geom_bond_publ_flag
Cu1 N3 2 2.005(3) y
Cu1 N3 . 2.005(3) n
Cu1 N5 1_545 2.003(3) y
Cu1 N5 2_545 2.003(3) n
Cu1 N1 2 2.479(3) n
Cu1 N1 . 2.479(3) y
N1 C8 . 1.311(4) n
N1 C1 . 1.376(4) n
N2 C7 . 1.299(4) n
N2 C6 . 1.363(4) n
N3 C9 . 1.141(4) n
N4 C9 . 1.300(4) n
N4 C10 . 1.300(4) n
N5 C10 . 1.140(4) n
N5 Cu1 1_565 2.003(3) n
C1 C2 . 1.409(4) n
C1 C6 . 1.409(4) n
C2 C3 . 1.357(4) n
C2 H2 . 0.9300 n
C3 C4 . 1.391(5) n
C3 H3 . 0.9300 n
C4 C5 . 1.355(4) n
C4 H4 . 0.9300 n
C5 C6 . 1.397(4) n
C5 H5 . 0.9300 n
C7 C8 . 1.397(5) n
C7 H7 . 0.9300 n
C8 H8 . 0.9300 n
